data_4350556
loop_
_publ_author_name
'Goj, Laurel A.'
'Blue, Elizabeth D.'
'Delp, Samuel A.'
'Gunnoe, T. Brent'
'Cundari, Thomas R.'
'Pierpont, Aaron W.'
'Petersen, Jeffrey L.'
'Boyle, Paul D.'

_publ_section_title
;
 Chemistry surrounding monomeric copper(I) methyl, phenyl, anilido,
 ethoxide, and phenoxide complexes supported by N-heterocyclic carbene
 ligands: reactivity consistent with both early and late transition metal
 systems.
;
_journal_issue 22
_journal_name_full 'Inorganic chemistry'
_journal_page_first 9032
_journal_page_last 9045
_journal_paper_doi 10.1021/ic0611995
_journal_volume 45
_journal_year 2006
_chemical_formula_sum 'C29 H43 Cu N2 O'
_chemical_formula_weight 499.19
_chemical_name_common (SIPr)Cu(OEt)
_space_group_IT_number 9
_space_group_name_Hall 'C -2yc'
_space_group_name_H-M_alt 'C 1 c 1'
_symmetry_cell_setting monoclinic
_symmetry_space_group_name_H-M 'C 1 c 1'
_atom_sites_solution_hydrogens geom
_atom_sites_solution_primary direct
_atom_sites_solution_secondary difmap
_audit_creation_method SHELXL-97
_cell_angle_alpha 90.00
_cell_angle_beta 93.200(4)
_cell_angle_gamma 90.00
_cell_formula_units_Z 4
_cell_length_a 17.434(3)
_cell_length_b 12.791(2)
_cell_length_c 13.284(2)
_cell_measurement_reflns_used 2703
_cell_measurement_temperature 295(2)
_cell_measurement_theta_max 22.50
_cell_measurement_theta_min 2.34
_cell_volume 2957.7(8)
_computing_structure_refinement 'SHELXL-97 (Sheldrick, 1997)'
_computing_structure_solution 'SHELXS-97 (Sheldrick, 1990)'
_diffrn_ambient_temperature 295(2)
_diffrn_measured_fraction_theta_full 0.985
_diffrn_measured_fraction_theta_max 0.985
_diffrn_radiation_monochromator graphite
_diffrn_radiation_source 'fine-focus sealed tube'
_diffrn_radiation_type MoK\a
_diffrn_radiation_wavelength 0.71073
_diffrn_reflns_av_R_equivalents 0.0712
_diffrn_reflns_av_sigmaI/netI 0.1911
_diffrn_reflns_limit_h_max 22
_diffrn_reflns_limit_h_min -22
_diffrn_reflns_limit_k_max 16
_diffrn_reflns_limit_k_min -15
_diffrn_reflns_limit_l_max 15
_diffrn_reflns_limit_l_min -17
_diffrn_reflns_number 10432
_diffrn_reflns_theta_full 27.64
_diffrn_reflns_theta_max 27.64
_diffrn_reflns_theta_min 1.98
_exptl_absorpt_coefficient_mu 0.759
_exptl_absorpt_correction_type empirical
_exptl_absorpt_process_details SADABS
_exptl_crystal_colour colorless
_exptl_crystal_density_diffrn 1.121
_exptl_crystal_density_method 'not measured'
_exptl_crystal_description 'irregular crystalline fragment'
_exptl_crystal_F_000 1072
_exptl_crystal_size_max 0.30
_exptl_crystal_size_mid 0.22
_exptl_crystal_size_min 0.16
_refine_diff_density_max 0.468
_refine_diff_density_min -0.257
_refine_diff_density_rms 0.057
_refine_ls_abs_structure_details 'Flack H D (1983), Acta Cryst. A39, 876-881'
_refine_ls_abs_structure_Flack 0.05(2)
_refine_ls_extinction_method none
_refine_ls_goodness_of_fit_ref 0.924
_refine_ls_hydrogen_treatment riding
_refine_ls_matrix_type full
_refine_ls_number_parameters 307
_refine_ls_number_reflns 6036
_refine_ls_number_restraints 2
_refine_ls_restrained_S_all 0.923
_refine_ls_R_factor_all 0.1676
_refine_ls_R_factor_gt 0.0649
_refine_ls_shift/su_max 0.003
_refine_ls_shift/su_mean 0.000
_refine_ls_structure_factor_coef Fsqd
_refine_ls_weighting_details 'calc w=1/[\s^2^(Fo^2^)+(0.0000P)^2^+0.0000P] where P=(Fo^2^+2Fc^2^)/3'
_refine_ls_weighting_scheme calc
_refine_ls_wR_factor_gt 0.1311
_refine_ls_wR_factor_ref 0.1632
_reflns_number_gt 2822
_reflns_number_total 6036
_reflns_threshold_expression >2sigma(I)
_cod_data_source_file ic0611995si20060630_103335.cif
_cod_data_source_block (SIPr)Cu(OEt)
_cod_original_cell_volume 2957.6(9)
_cod_original_sg_symbol_H-M Cc
_cod_database_code 4350556

loop_
_symmetry_equiv_pos_as_xyz
'x, y, z'
'x, -y, z+1/2'
'x+1/2, y+1/2, z'
'x+1/2, -y+1/2, z+1/2'

loop_
_atom_site_label
_atom_site_type_symbol
_atom_site_fract_x
_atom_site_fract_y
_atom_site_fract_z
_atom_site_U_iso_or_equiv
_atom_site_adp_type
_atom_site_occupancy
_atom_site_symmetry_multiplicity
_atom_site_calc_flag
_atom_site_refinement_flags
Cu1 Cu 0.02375(5) 0.61897(6) 0.24567(6) 0.0619(3) Uani 1 1 d .
O1 O -0.0048(4) 0.6479(6) 0.1169(5) 0.099(2) Uani 1 1 d .
N1 N 0.1106(3) 0.5115(4) 0.4038(4) 0.0519(14) Uani 1 1 d .
N2 N 0.0331(3) 0.6255(4) 0.4608(4) 0.0580(14) Uani 1 1 d .
C1 C 0.0583(4) 0.5820(5) 0.3759(6) 0.0502(19) Uani 1 1 d .
C2 C 0.0674(4) 0.5786(5) 0.5526(5) 0.0605(19) Uani 1 1 d .
H2A H 0.0297 0.5394 0.5881 0.073 Uiso 1 1 calc R
H2B H 0.0902 0.6314 0.5974 0.073 Uiso 1 1 calc R
C3 C 0.1289(4) 0.5064(6) 0.5128(5) 0.0597(18) Uani 1 1 d .
H3A H 0.1802 0.5322 0.5302 0.072 Uiso 1 1 calc R
H3B H 0.1240 0.4357 0.5382 0.072 Uiso 1 1 calc R
C4 C -0.0252(4) 0.7050(5) 0.4643(5) 0.0566(18) Uani 1 1 d .
C5 C -0.1012(4) 0.6738(6) 0.4618(6) 0.071(2) Uani 1 1 d .
C6 C -0.1567(5) 0.7525(8) 0.4660(7) 0.090(3) Uani 1 1 d .
H6 H -0.2085 0.7347 0.4657 0.108 Uiso 1 1 calc R
C7 C -0.1361(6) 0.8531(8) 0.4706(8) 0.107(3) Uani 1 1 d .
H7 H -0.1743 0.9038 0.4716 0.129 Uiso 1 1 calc R
C8 C -0.0620(7) 0.8840(7) 0.4738(8) 0.116(3) Uani 1 1 d .
H8 H -0.0496 0.9547 0.4762 0.140 Uiso 1 1 calc R
C9 C -0.0037(5) 0.8079(6) 0.4736(7) 0.080(2) Uani 1 1 d .
C10 C -0.1261(5) 0.5586(8) 0.4559(9) 0.104(3) Uani 1 1 d .
H10 H -0.0796 0.5153 0.4621 0.125 Uiso 1 1 calc R
C11 C -0.1666(7) 0.5368(10) 0.3518(10) 0.146(4) Uani 1 1 d .
H11A H -0.2085 0.5849 0.3403 0.219 Uiso 1 1 calc R
H11B H -0.1859 0.4665 0.3500 0.219 Uiso 1 1 calc R
H11C H -0.1306 0.5456 0.3003 0.219 Uiso 1 1 calc R
C12 C -0.1756(7) 0.5307(10) 0.5417(10) 0.163(5) Uani 1 1 d .
H12A H -0.1455 0.5347 0.6043 0.245 Uiso 1 1 calc R
H12B H -0.1950 0.4610 0.5323 0.245 Uiso 1 1 calc R
H12C H -0.2178 0.5788 0.5430 0.245 Uiso 1 1 calc R
C13 C 0.0794(6) 0.8413(7) 0.4761(10) 0.115(4) Uani 1 1 d .
H13 H 0.1102 0.7790 0.4927 0.138 Uiso 1 1 calc R
C14 C 0.1031(9) 0.8792(9) 0.3752(13) 0.164(6) Uani 1 1 d .
H14A H 0.0944 0.8250 0.3259 0.246 Uiso 1 1 calc R
H14B H 0.1566 0.8972 0.3799 0.246 Uiso 1 1 calc R
H14C H 0.0734 0.9397 0.3554 0.246 Uiso 1 1 calc R
C15 C 0.0999(7) 0.9227(8) 0.5582(10) 0.142(4) Uani 1 1 d .
H15A H 0.1539 0.9376 0.5592 0.213 Uiso 1 1 calc R
H15B H 0.0873 0.8957 0.6227 0.213 Uiso 1 1 calc R
H15C H 0.0713 0.9857 0.5442 0.213 Uiso 1 1 calc R
C16 C 0.1567(4) 0.4576(5) 0.3343(5) 0.0543(17) Uani 1 1 d .
C17 C 0.1407(4) 0.3512(5) 0.3189(5) 0.0576(18) Uani 1 1 d .
C18 C 0.1876(4) 0.2979(6) 0.2565(6) 0.069(2) Uani 1 1 d .
H18 H 0.1784 0.2272 0.2446 0.082 Uiso 1 1 calc R
C19 C 0.2479(4) 0.3456(6) 0.2106(6) 0.079(2) Uani 1 1 d .
H19 H 0.2778 0.3084 0.1672 0.095 Uiso 1 1 calc R
C20 C 0.2622(4) 0.4488(7) 0.2309(6) 0.078(2) Uani 1 1 d .
H20 H 0.3034 0.4806 0.2016 0.094 Uiso 1 1 calc R
C21 C 0.2184(4) 0.5082(6) 0.2929(5) 0.0617(18) Uani 1 1 d .
C22 C 0.0732(4) 0.2991(6) 0.3632(6) 0.071(2) Uani 1 1 d .
H22 H 0.0589 0.3413 0.4208 0.085 Uiso 1 1 calc R
C23 C 0.0055(5) 0.2961(9) 0.2896(8) 0.132(4) Uani 1 1 d .
H23A H -0.0036 0.3647 0.2622 0.197 Uiso 1 1 calc R
H23B H -0.0390 0.2733 0.3232 0.197 Uiso 1 1 calc R
H23C H 0.0154 0.2483 0.2362 0.197 Uiso 1 1 calc R
C24 C 0.0911(7) 0.1904(8) 0.4018(11) 0.161(6) Uani 1 1 d .
H24A H 0.0984 0.1447 0.3459 0.241 Uiso 1 1 calc R
H24B H 0.0492 0.1654 0.4390 0.241 Uiso 1 1 calc R
H24C H 0.1371 0.1921 0.4450 0.241 Uiso 1 1 calc R
C25 C 0.2362(4) 0.6227(6) 0.3127(6) 0.083(2) Uani 1 1 d .
H25 H 0.1957 0.6500 0.3537 0.100 Uiso 1 1 calc R
C26 C 0.2347(7) 0.6881(8) 0.2155(8) 0.124(4) Uani 1 1 d .
H26A H 0.2383 0.7610 0.2324 0.186 Uiso 1 1 calc R
H26B H 0.1876 0.6754 0.1766 0.186 Uiso 1 1 calc R
H26C H 0.2774 0.6689 0.1767 0.186 Uiso 1 1 calc R
C27 C 0.3106(7) 0.6355(8) 0.3730(10) 0.146(5) Uani 1 1 d .
H27A H 0.3100 0.5933 0.4328 0.219 Uiso 1 1 calc R
H27B H 0.3174 0.7076 0.3916 0.219 Uiso 1 1 calc R
H27C H 0.3522 0.6137 0.3334 0.219 Uiso 1 1 calc R
C28 C -0.0568(7) 0.7178(10) 0.0905(8) 0.115(4) Uani 1 1 d .
H28A H -0.1065 0.6912 0.1076 0.138 Uiso 1 1 calc R
H28B H -0.0581 0.7253 0.0178 0.138 Uiso 1 1 calc R
C29 C -0.0465(6) 0.8239(10) 0.1364(11) 0.136(4) Uani 1 1 d .
H29A H -0.0513 0.8193 0.2079 0.204 Uiso 1 1 calc R
H29B H -0.0851 0.8703 0.1076 0.204 Uiso 1 1 calc R
H29C H 0.0035 0.8502 0.1231 0.204 Uiso 1 1 calc R

loop_
_atom_site_aniso_label
_atom_site_aniso_U_11
_atom_site_aniso_U_22
_atom_site_aniso_U_33
_atom_site_aniso_U_23
_atom_site_aniso_U_13
_atom_site_aniso_U_12
Cu1 0.0751(5) 0.0608(5) 0.0497(4) 0.0063(6) 0.0032(3) 0.0162(6)
O1 0.130(5) 0.092(5) 0.073(4) -0.001(4) -0.005(4) 0.046(4)
N1 0.058(3) 0.051(4) 0.047(3) 0.005(3) -0.001(3) 0.001(3)
N2 0.067(3) 0.056(3) 0.052(4) 0.000(3) 0.012(3) 0.014(3)
C1 0.051(4) 0.028(4) 0.071(5) 0.016(4) 0.001(4) -0.006(3)
C2 0.071(5) 0.055(5) 0.054(5) -0.004(4) -0.001(4) 0.000(3)
C3 0.060(4) 0.067(5) 0.050(4) -0.002(4) -0.012(3) 0.008(4)
C4 0.059(4) 0.057(5) 0.054(4) -0.004(4) 0.004(3) 0.003(3)
C5 0.076(5) 0.071(5) 0.067(5) -0.001(4) 0.005(4) 0.008(4)
C6 0.073(6) 0.092(7) 0.105(7) 0.005(6) 0.003(5) 0.018(5)
C7 0.116(8) 0.079(8) 0.128(8) 0.017(6) 0.024(7) 0.047(6)
C8 0.135(9) 0.052(5) 0.164(10) 0.015(6) 0.014(8) 0.019(6)
C9 0.095(6) 0.049(5) 0.097(7) 0.005(4) 0.011(5) 0.011(4)
C10 0.067(6) 0.101(8) 0.144(10) 0.012(7) 0.001(6) -0.017(5)
C11 0.117(9) 0.146(12) 0.172(12) -0.041(10) -0.022(8) 0.007(7)
C12 0.138(10) 0.148(11) 0.208(14) 0.062(10) 0.038(10) -0.018(8)
C13 0.104(8) 0.058(6) 0.184(12) 0.010(7) 0.018(7) 0.002(5)
C14 0.169(12) 0.118(10) 0.214(15) -0.038(10) 0.090(11) -0.024(9)
C15 0.166(11) 0.066(7) 0.189(13) 0.022(8) -0.037(9) -0.030(7)
C16 0.065(4) 0.043(4) 0.056(4) 0.000(3) 0.014(3) 0.000(3)
C17 0.067(4) 0.052(5) 0.054(4) 0.008(3) 0.004(3) 0.010(3)
C18 0.077(5) 0.060(5) 0.068(5) 0.003(4) -0.004(4) 0.014(4)
C19 0.067(5) 0.083(6) 0.089(6) -0.012(5) 0.015(4) 0.020(4)
C20 0.063(5) 0.093(7) 0.080(6) -0.016(5) 0.018(4) -0.009(4)
C21 0.056(4) 0.075(5) 0.054(4) 0.000(4) -0.001(3) -0.006(3)
C22 0.077(5) 0.059(5) 0.077(5) 0.003(4) 0.011(4) -0.005(4)
C23 0.093(7) 0.196(12) 0.105(8) 0.022(7) 0.000(6) -0.076(7)
C24 0.207(12) 0.081(7) 0.203(14) 0.066(8) 0.097(11) 0.020(7)
C25 0.084(6) 0.080(6) 0.086(6) 0.011(5) 0.014(5) -0.023(4)
C26 0.183(10) 0.090(7) 0.100(8) 0.026(6) 0.015(7) -0.015(7)
C27 0.119(9) 0.096(8) 0.217(14) -0.010(8) -0.049(9) -0.042(6)
C28 0.154(10) 0.119(9) 0.075(7) 0.006(7) 0.037(7) 0.013(8)
C29 0.115(9) 0.122(10) 0.174(13) 0.000(10) 0.024(8) 0.014(8)

loop_
_atom_type_symbol
_atom_type_description
_atom_type_scat_dispersion_real
_atom_type_scat_dispersion_imag
_atom_type_scat_source
C C 0.0033 0.0016 'International Tables Vol C Tables 4.2.6.8 and 6.1.1.4'
H H 0.0000 0.0000 'International Tables Vol C Tables 4.2.6.8 and 6.1.1.4'
N N 0.0061 0.0033 'International Tables Vol C Tables 4.2.6.8 and 6.1.1.4'
O O 0.0106 0.0060 'International Tables Vol C Tables 4.2.6.8 and 6.1.1.4'
Cu Cu 0.3201 1.2651 'International Tables Vol C Tables 4.2.6.8 and 6.1.1.4'

loop_
_geom_angle_atom_site_label_1
_geom_angle_atom_site_label_2
_geom_angle_atom_site_label_3
_geom_angle
O1 Cu1 C1 175.9(4)
C28 O1 Cu1 123.3(6)
C1 N1 C16 123.4(6)
C1 N1 C3 114.5(5)
C16 N1 C3 121.1(5)
C1 N2 C4 125.4(6)
C1 N2 C2 113.0(5)
C4 N2 C2 121.4(5)
N1 C1 N2 107.4(6)
N1 C1 Cu1 128.0(5)
N2 C1 Cu1 124.6(5)
N2 C2 C3 102.8(5)
N1 C3 C2 101.4(5)
C9 C4 C5 122.4(7)
C9 C4 N2 119.4(6)
C5 C4 N2 118.2(6)
C4 C5 C6 117.1(7)
C4 C5 C10 123.0(7)
C6 C5 C10 119.9(8)
C7 C6 C5 120.7(8)
C6 C7 C8 122.5(8)
C7 C8 C9 119.2(9)
C4 C9 C8 118.0(8)
C4 C9 C13 122.0(7)
C8 C9 C13 119.8(8)
C12 C10 C5 111.1(9)
C12 C10 C11 112.4(9)
C5 C10 C11 109.4(9)
C14 C13 C9 112.5(11)
C14 C13 C15 110.5(9)
C9 C13 C15 113.1(9)
C21 C16 C17 123.0(5)
C21 C16 N1 120.2(6)
C17 C16 N1 116.5(5)
C18 C17 C16 116.7(6)
C18 C17 C22 121.4(6)
C16 C17 C22 121.9(5)
C17 C18 C19 122.5(7)
C20 C19 C18 118.2(7)
C19 C20 C21 123.2(6)
C20 C21 C16 116.3(7)
C20 C21 C25 121.3(6)
C16 C21 C25 122.4(6)
C23 C22 C17 111.4(7)
C23 C22 C24 109.9(9)
C17 C22 C24 112.9(6)
C27 C25 C21 111.2(7)
C27 C25 C26 111.4(8)
C21 C25 C26 112.7(7)
O1 C28 C29 116.5(11)

loop_
_geom_bond_atom_site_label_1
_geom_bond_atom_site_label_2
_geom_bond_distance
Cu1 O1 1.793(7)
Cu1 C1 1.861(8)
O1 C28 1.307(12)
N1 C1 1.321(8)
N1 C16 1.434(7)
N1 C3 1.467(8)
N2 C1 1.353(8)
N2 C4 1.441(8)
N2 C2 1.457(9)
C2 C3 1.531(9)
C4 C9 1.372(9)
C4 C5 1.383(9)
C5 C6 1.399(10)
C5 C10 1.537(12)
C6 C7 1.336(12)
C7 C8 1.350(14)
C8 C9 1.407(11)
C9 C13 1.510(12)
C10 C12 1.510(13)
C10 C11 1.543(14)
C13 C14 1.505(17)
C13 C15 1.536(15)
C16 C21 1.394(8)
C16 C17 1.402(9)
C17 C18 1.377(9)
C17 C22 1.502(9)
C18 C19 1.386(10)
C19 C20 1.368(11)
C20 C21 1.381(9)
C21 C25 1.517(10)
C22 C23 1.490(12)
C22 C24 1.507(12)
C25 C27 1.495(13)
C25 C26 1.538(11)
C28 C29 1.494(14)
